data_7057496
loop_
_publ_author_name
'Fang, Ming'
'Shao, Li-Jun'
'Shi, Tian-Xing'
'Chen, Ying-Ying'
'Yu, Hong'
'Li, Peng-Fei'
'Wang, Wen-Min'
'Zhao, Bin'

_publ_section_title
;
 Four tetra-nuclear lanthanide complexes based on 8-hydroxyquinolin
 derivatives: magnetic refrigeration and single-molecule magnet behaviour
;
_journal_issue 14
_journal_name_full 'New Journal of Chemistry'
_journal_page_first 11847
_journal_paper_doi 10.1039/C8NJ02161A
_journal_volume 42
_journal_year 2018
_chemical_formula_moiety 'C134 H136 Ho4 N18 O16'
_chemical_formula_sum 'C134 H138 Ho4 N18 O16'
_chemical_formula_weight 2916.34
_space_group_crystal_system monoclinic
_space_group_IT_number 14
_space_group_name_Hall '-P 2yn'
_space_group_name_H-M_alt 'P 1 21/n 1'
_symmetry_space_group_name_Hall '-P 2yn'
_symmetry_space_group_name_H-M 'P 1 21/n 1'
_atom_sites_solution_hydrogens mixed
_atom_sites_solution_primary iterative
_audit_creation_date 2017-07-25
_audit_creation_method
;
Olex2 1.2
(compiled 2017.03.28 svn.r3405 for OlexSys, GUI svn.r5337)
;
_audit_update_record
;
2018-03-17 deposited with the CCDC.
2018-06-05 downloaded from the CCDC.
;
_cell_angle_alpha 90
_cell_angle_beta 114.520(2)
_cell_angle_gamma 90
_cell_formula_units_Z 2
_cell_length_a 19.1765(13)
_cell_length_b 17.1770(11)
_cell_length_c 22.4477(14)
_cell_measurement_reflns_used 9834
_cell_measurement_temperature 150(2)
_cell_measurement_theta_max 26.294
_cell_measurement_theta_min 2.359
_cell_volume 6727.3(8)
_computing_cell_refinement 'SAINT v8.37A (Bruker, 2015)'
_computing_data_reduction 'SAINT v8.37A (Bruker, 2015)'
_computing_molecular_graphics 'Olex2 (Dolomanov et al., 2009)'
_computing_publication_material 'Olex2 (Dolomanov et al., 2009)'
_computing_structure_refinement 'XL (Sheldrick, 2008)'
_computing_structure_solution
;
Superflip (Palatinus & Chapuis, 2007;Palatinus & van der Lee, 2008;
Palatinus et al., 2012)
;
_diffrn_ambient_temperature 149.99
_diffrn_measured_fraction_theta_full 0.999
_diffrn_measured_fraction_theta_max 0.999
_diffrn_measurement_device_type 'CCD area detector'
_diffrn_measurement_method 'phi and omega scans'
_diffrn_radiation_monochromator graphite
_diffrn_radiation_type MoK\a
_diffrn_radiation_wavelength 0.71073
_diffrn_reflns_av_R_equivalents 0.0742
_diffrn_reflns_av_unetI/netI 0.0424
_diffrn_reflns_Laue_measured_fraction_full 0.999
_diffrn_reflns_Laue_measured_fraction_max 0.999
_diffrn_reflns_limit_h_max 22
_diffrn_reflns_limit_h_min -22
_diffrn_reflns_limit_k_max 20
_diffrn_reflns_limit_k_min -20
_diffrn_reflns_limit_l_max 26
_diffrn_reflns_limit_l_min -26
_diffrn_reflns_number 82176
_diffrn_reflns_point_group_measured_fraction_full 0.999
_diffrn_reflns_point_group_measured_fraction_max 0.999
_diffrn_reflns_theta_full 25.010
_diffrn_reflns_theta_max 25.010
_diffrn_reflns_theta_min 2.175
_exptl_absorpt_coefficient_mu 2.393
_exptl_absorpt_correction_T_max 0.7454
_exptl_absorpt_correction_T_min 0.6187
_exptl_absorpt_correction_type multi-scan
_exptl_absorpt_process_details
;
SADABS-2016/2 (Bruker,2016/2) was used for absorption correction.
wR2(int) was 0.1505 before and 0.0655 after correction.
The Ratio of minimum to maximum transmission is 0.8300.
The \l/2 correction factor is Not present.
;
_exptl_crystal_colour colorless
_exptl_crystal_density_diffrn 1.440
_exptl_crystal_description block
_exptl_crystal_F_000 2928
_exptl_crystal_size_max 0.32
_exptl_crystal_size_mid 0.23
_exptl_crystal_size_min 0.13
_refine_diff_density_max 2.104
_refine_diff_density_min -1.508
_refine_diff_density_rms 0.167
_refine_ls_extinction_method none
_refine_ls_goodness_of_fit_ref 1.056
_refine_ls_hydrogen_treatment mixed
_refine_ls_matrix_type full
_refine_ls_number_parameters 761
_refine_ls_number_reflns 11852
_refine_ls_number_restraints 156
_refine_ls_restrained_S_all 1.075
_refine_ls_R_factor_all 0.0789
_refine_ls_R_factor_gt 0.0587
_refine_ls_shift/su_max 0.007
_refine_ls_shift/su_mean 0.000
_refine_ls_structure_factor_coef Fsqd
_refine_ls_weighting_details 'w=1/[\s^2^(Fo^2^)+(0.0860P)^2^+79.0400P] where P=(Fo^2^+2Fc^2^)/3'
_refine_ls_weighting_scheme calc
_refine_ls_wR_factor_gt 0.1465
_refine_ls_wR_factor_ref 0.1631
_reflns_Friedel_coverage 0.000
_reflns_number_gt 9818
_reflns_number_total 11852
_reflns_threshold_expression 'I > 2\s(I)'
_cod_data_source_file c8nj02161a2.cif
_cod_data_source_block 4
_cod_depositor_comments 'Adding full bibliography for 7057494--7057497.cif.'
_cod_database_code 7057496
_shelx_shelxl_version_number 2016/6
_shelx_space_group_comment
;
The symmetry employed for this shelxl refinement is uniquely defined
by the following loop, which should always be used as a source of
symmetry information in preference to the above space-group names.
They are only intended as comments.
;
_shelx_estimated_absorpt_t_max 0.746
_shelx_estimated_absorpt_t_min 0.515
_olex2_refinement_description
;
1. Fixed Uiso
 At 1.2 times of:
  All C(H) groups
 At 1.5 times of:
  All C(H,H,H) groups
2. Restrained distances
 H8-O8
 0.82 with sigma of 0.02
 H3AA_$1-H2AA_$2
 2.2 with sigma of 0.02
3. Rigid bond restraints
 C11, C12, C13
 with sigma for 1-2 distances of 0.01 and sigma for 1-3 distances of 0.02
 C13, C11, C12
 with sigma for 1-2 distances of 0.01 and sigma for 1-3 distances of 0.02
 C27, C26
 with sigma for 1-2 distances of 0.01 and sigma for 1-3 distances of 0.02
4. Uiso/Uaniso restraints and constraints
C0AA \\sim C1AA \\sim C3AA: within 2A with sigma of 0.01 and sigma for terminal
atoms of 0.02
C2AA \\sim N5AA \\sim C4AA: within 2A with sigma of 0.01 and sigma for terminal
atoms of 0.02
Uanis(C27) \\sim Ueq, Uanis(C28) \\sim Ueq, Uanis(N6) \\sim Ueq, Uanis(C29)
\\sim Ueq, Uanis(C30) \\sim Ueq: with sigma of 0.01 and sigma for terminal
atoms of 0.02
Uanis(C59) \\sim Ueq, Uanis(C46) \\sim Ueq, Uanis(C48) \\sim Ueq: with sigma of
0.01 and sigma for terminal atoms of 0.02
Uanis(C15) \\sim Ueq, Uanis(C12) \\sim Ueq, Uanis(C13) \\sim Ueq, Uanis(N3)
\\sim Ueq, Uanis(C14) \\sim Ueq, Uanis(C11) \\sim Ueq: with sigma of 0.01 and
sigma for terminal atoms of 0.02
Uanis(C55) \\sim Ueq: with sigma of 0.01 and sigma for terminal atoms of 0.02
Uanis(C2AA) \\sim Ueq, Uanis(C3AA) \\sim Ueq, Uanis(C1AA) \\sim Ueq,
Uanis(C4AA) \\sim Ueq, Uanis(N5AA) \\sim Ueq: with sigma of 0.01 and sigma for
terminal atoms of 0.02
Uanis(C34) \\sim Ueq: with sigma of 0.01 and sigma for terminal atoms of 0.02
Uanis(C1AA) = Uanis(C4AA) = Uanis(C3AA)
Uanis(C3AA) = Uanis(C2AA) = Uanis(C1AA) = Uanis(C4AA)
5.a Aromatic/amide H refined with riding coordinates:
 C16(H16), C37(H37), C18(H18), C23(H23), C3(H3), C7(H7), C8(H8A), C31(H31),
 C2(H2), C38(H38), C32(H32), C1(H1), C22(H22), C17(H17), C25(H25), C62(H62),
 C33(H33), C51(H51), C10(H10), C30(H30), C40(H40), C28(H28), C15(H15), C12(H12),
  C13(H13), C14(H14), C29(H29), C1AA(H1AA), C4AA(H4AA), C2AA(H2AA), C3AA(H3AA)
5.b Fitted hexagon refined as free rotating group:
 C15(C11,C12,C13,N3,C14)
5.c Idealised Me refined as rotating group:
 C47(H47A,H47B,H47C), C65(H65A,H65B,H65C), C67(H67A,H67B,H67C), C66(H66A,H66B,
 H66C), C54(H54A,H54B,H54C), C57(H57A,H57B,H57C), C46(H46A,H46B,H46C), C58(H58A,
 H58B,H58C), C55(H55A,H55B,H55C), C56(H56A,H56B,H56C), C48(H48A,H48B,H48C),
 C59(H59A,H59B,H59C)
;
_olex2_submission_special_instructions 'No special instructions were received'
_platon_squeeze_void_probe_radius 1.20

loop_
_space_group_symop_operation_xyz
'x, y, z'
'-x+1/2, y+1/2, -z+1/2'
'-x, -y, -z'
'x-1/2, -y-1/2, z-1/2'

loop_
_atom_site_label
_atom_site_type_symbol
_atom_site_fract_x
_atom_site_fract_y
_atom_site_fract_z
_atom_site_U_iso_or_equiv
_atom_site_adp_type
_atom_site_occupancy
_atom_site_site_symmetry_order
_atom_site_calc_flag
_atom_site_refinement_flags_posn
_atom_site_refinement_flags_adp
_atom_site_disorder_assembly
_atom_site_disorder_group
Ho1 Ho 0.14735(2) 0.54745(2) 0.63242(2) 0.01503(7) Uani 1 1 d . . . .
Ho2 Ho 0.05483(2) 0.40359(2) 0.50515(2) 0.01504(7) Uani 1 1 d . . . .
O1 O 0.0595(2) 0.4397(2) 0.61076(19) 0.0153(10) Uani 1 1 d . . . .
C16 C 0.3320(4) 0.5119(4) 0.7601(3) 0.0257(17) Uani 1 1 d . . . .
H16 H 0.314293 0.544831 0.784929 0.031 Uiso 1 1 calc R . . .
O7 O 0.1181(3) 0.2952(3) 0.4910(2) 0.0237(11) Uani 1 1 d . . . .
O3 O -0.0272(2) 0.3851(3) 0.39076(19) 0.0171(10) Uani 1 1 d . . . .
O8 O 0.0680(2) 0.5447(2) 0.51938(18) 0.0112(9) Uani 1 1 d D . . .
O2 O 0.1823(2) 0.4400(3) 0.5830(2) 0.0164(10) Uani 1 1 d . . . .
O5 O 0.2299(2) 0.6107(3) 0.5949(2) 0.0224(11) Uani 1 1 d . . . .
N1 N 0.1290(3) 0.4995(3) 0.7327(2) 0.0162(12) Uani 1 1 d . . . .
N7 N 0.1120(3) 0.4501(3) 0.4265(2) 0.0186(13) Uani 1 1 d . . . .
O4 O 0.2051(2) 0.6475(3) 0.7067(2) 0.0208(11) Uani 1 1 d . . . .
C52 C 0.2897(4) 0.6518(4) 0.6238(4) 0.0285(17) Uani 1 1 d . . . .
N5 N 0.4902(3) 0.3541(4) 0.6745(3) 0.0369(17) Uani 1 1 d . . . .
C5 C 0.0681(3) 0.4492(4) 0.7192(3) 0.0160(14) Uani 1 1 d . . . .
N4 N 0.2828(3) 0.4908(3) 0.7014(2) 0.0174(12) Uani 1 1 d . . . .
C6 C 0.0321(3) 0.4206(4) 0.6543(3) 0.0128(13) Uani 1 1 d . . . .
O6 O -0.0122(3) 0.2925(3) 0.5153(2) 0.0233(11) Uani 1 1 d . . . .
C19 C 0.3878(4) 0.4200(4) 0.6900(3) 0.0231(16) Uani 1 1 d . . . .
C20 C 0.3098(3) 0.4443(4) 0.6657(3) 0.0169(15) Uani 1 1 d . . . .
C37 C -0.0281(4) 0.3445(5) 0.2885(3) 0.0296(18) Uani 1 1 d . . . .
H37 H -0.072180 0.312800 0.278191 0.035 Uiso 1 1 calc R . . .
C61 C -0.0177(4) 0.2246(5) 0.4935(4) 0.033(2) Uani 1 1 d . . . .
C18 C 0.4369(4) 0.4444(5) 0.7536(4) 0.0307(19) Uani 1 1 d . . . .
H18 H 0.489397 0.429585 0.771818 0.037 Uiso 1 1 calc R . . .
C9 C -0.0194(4) 0.3748(5) 0.7513(3) 0.0285(17) Uani 1 1 d . . . .
C36 C 0.0049(4) 0.3819(4) 0.3487(3) 0.0211(16) Uani 1 1 d . . . .
C23 C 0.3590(4) 0.3530(5) 0.5884(3) 0.0277(17) Uani 1 1 d . . . .
H23 H 0.375164 0.322462 0.561173 0.033 Uiso 1 1 calc R . . .
C3 C 0.0855(4) 0.4541(5) 0.8323(3) 0.0300(18) Uani 1 1 d . . . .
H3 H 0.071306 0.439149 0.866446 0.036 Uiso 1 1 calc R . . .
C21 C 0.2554(3) 0.4198(4) 0.6032(3) 0.0174(14) Uani 1 1 d . . . .
C35 C 0.0758(4) 0.4204(4) 0.3644(3) 0.0216(16) Uani 1 1 d . . . .
C4 C 0.0444(4) 0.4260(4) 0.7680(3) 0.0211(15) Uani 1 1 d . . . .
C7 C -0.0311(4) 0.3725(4) 0.6392(3) 0.0210(15) Uani 1 1 d . . . .
H7 H -0.058173 0.354529 0.595536 0.025 Uiso 1 1 calc R . . .
C8 C -0.0555(4) 0.3498(4) 0.6879(3) 0.0268(17) Uani 1 1 d . . . .
H8A H -0.098352 0.316077 0.676307 0.032 Uiso 1 1 calc R . . .
C31 C 0.1768(4) 0.4887(4) 0.4421(3) 0.0256(17) Uani 1 1 d . . . .
H31 H 0.201623 0.509153 0.485138 0.031 Uiso 1 1 calc R . . .
C2 C 0.1461(4) 0.5031(5) 0.8447(3) 0.0336(19) Uani 1 1 d . . . .
H2 H 0.175214 0.521861 0.887747 0.040 Uiso 1 1 calc R . . .
C49 C 0.2907(5) 0.7409(5) 0.7811(4) 0.038(2) Uani 1 1 d . . . .
C63 C 0.0979(4) 0.2259(4) 0.4707(3) 0.0300(19) Uani 1 1 d . . . .
C38 C 0.0044(4) 0.3538(5) 0.2426(3) 0.034(2) Uani 1 1 d . . . .
H38 H -0.020411 0.329564 0.201052 0.040 Uiso 1 1 calc R . . .
C32 C 0.2108(4) 0.5010(6) 0.3982(4) 0.038(2) Uani 1 1 d . . . .
H32 H 0.257089 0.529696 0.411165 0.046 Uiso 1 1 calc R . . .
C39 C 0.0685(5) 0.3952(5) 0.2548(3) 0.037(2) Uani 1 1 d . . . .
C50 C 0.2648(4) 0.6891(4) 0.7203(3) 0.0245(17) Uani 1 1 d . . . .
N2 N -0.0391(3) 0.3529(5) 0.8033(3) 0.0408(18) Uani 1 1 d . . . .
C1 C 0.1647(4) 0.5251(4) 0.7931(3) 0.0237(16) Uani 1 1 d . . . .
H1 H 0.205701 0.560867 0.802260 0.028 Uiso 1 1 calc R . . .
N8 N 0.0990(4) 0.4123(5) 0.2085(3) 0.052(2) Uani 1 1 d . . . .
C22 C 0.2818(4) 0.3739(4) 0.5655(3) 0.0239(16) Uani 1 1 d . . . .
H22 H 0.246652 0.356474 0.523590 0.029 Uiso 1 1 calc R . . .
C34 C 0.1077(4) 0.4290(4) 0.3180(3) 0.0250(16) Uani 1 1 d . U . .
C17 C 0.4095(4) 0.4886(5) 0.7886(4) 0.037(2) Uani 1 1 d . . . .
H17 H 0.441987 0.503896 0.831946 0.044 Uiso 1 1 calc R . . .
C26 C 0.6026(4) 0.3175(6) 0.6596(4) 0.047(2) Uani 1 1 d . U . .
C25 C 0.5220(4) 0.3417(6) 0.6361(5) 0.049(3) Uani 1 1 d . . . .
H25 H 0.492729 0.348189 0.590346 0.059 Uiso 1 1 calc R . . .
C62 C 0.0330(5) 0.1909(5) 0.4702(4) 0.039(2) Uani 1 1 d . . . .
H62 H 0.021556 0.139756 0.452731 0.047 Uiso 1 1 calc R . . .
C33 C 0.1760(4) 0.4710(5) 0.3368(3) 0.036(2) Uani 1 1 d . . . .
H33 H 0.198240 0.478560 0.306501 0.043 Uiso 1 1 calc R . . .
C24 C 0.4125(4) 0.3755(5) 0.6494(3) 0.0268(17) Uani 1 1 d . . . .
C51 C 0.3078(4) 0.6903(5) 0.6831(4) 0.0323(19) Uani 1 1 d . . . .
H51 H 0.353698 0.720014 0.699825 0.039 Uiso 1 1 calc R . . .
C47 C 0.2844(5) 0.8243(5) 0.7603(4) 0.043(2) Uani 1 1 d . . . .
H47A H 0.314800 0.832823 0.735001 0.064 Uiso 1 1 calc GR . . .
H47B H 0.303568 0.857789 0.799146 0.064 Uiso 1 1 calc GR . . .
H47C H 0.230562 0.836892 0.733175 0.064 Uiso 1 1 calc GR . . .
C60 C -0.0858(5) 0.1760(4) 0.4914(4) 0.039(2) Uani 1 1 d . . . .
C53 C 0.3452(4) 0.6604(5) 0.5913(5) 0.046(2) Uani 1 1 d . . . .
C27 C 0.6423(6) 0.2980(7) 0.7240(6) 0.068(3) Uani 1 1 d . U . .
C65 C 0.1755(5) 0.2348(6) 0.4052(4) 0.055(3) Uani 1 1 d . . . .
H65A H 0.129524 0.251228 0.367137 0.083 Uiso 1 1 calc GR . . .
H65B H 0.209934 0.206954 0.390278 0.083 Uiso 1 1 calc GR . . .
H65C H 0.201722 0.280662 0.430501 0.083 Uiso 1 1 calc GR . . .
C64 C 0.1524(5) 0.1811(5) 0.4481(4) 0.040(2) Uani 1 1 d . . . .
C10 C -0.0711(4) 0.2899(6) 0.8025(4) 0.046(2) Uani 1 1 d . . . .
H10 H -0.083765 0.255915 0.766054 0.055 Uiso 1 1 calc R . . .
N6 N 0.7539(6) 0.2671(8) 0.7026(6) 0.100(4) Uani 1 1 d . U . .
C67 C 0.2235(5) 0.1601(6) 0.5098(5) 0.056(3) Uani 1 1 d . . . .
H67A H 0.245676 0.207549 0.534710 0.084 Uiso 1 1 calc GR . . .
H67B H 0.261306 0.134764 0.497438 0.084 Uiso 1 1 calc GR . . .
H67C H 0.208968 0.124512 0.536901 0.084 Uiso 1 1 calc GR . . .
C66 C 0.1165(7) 0.1092(6) 0.4088(6) 0.078(4) Uani 1 1 d . . . .
H66A H 0.105156 0.071749 0.436541 0.117 Uiso 1 1 calc GR . . .
H66B H 0.152089 0.085606 0.392853 0.117 Uiso 1 1 calc GR . . .
H66C H 0.068898 0.123392 0.371468 0.117 Uiso 1 1 calc GR . . .
C30 C 0.6359(6) 0.3054(8) 0.6168(6) 0.076(3) Uani 1 1 d . U . .
H30 H 0.607792 0.314236 0.571271 0.092 Uiso 1 1 calc R . . .
C54 C 0.3643(7) 0.7430(7) 0.5844(6) 0.091(3) Uani 1 1 d . . . .
H54A H 0.317237 0.771689 0.558530 0.136 Uiso 1 1 calc GR . . .
H54B H 0.398957 0.745028 0.562360 0.136 Uiso 1 1 calc GR . . .
H54C H 0.389459 0.766761 0.627923 0.136 Uiso 1 1 calc GR . . .
C40 C 0.0662(8) 0.4025(8) 0.1516(5) 0.082(4) Uani 1 1 d . . . .
H40 H 0.016476 0.380105 0.135738 0.098 Uiso 1 1 calc R . A .
C57 C -0.1244(7) 0.2152(8) 0.5311(6) 0.109(4) Uani 1 1 d . . . .
H57A H -0.088592 0.216685 0.577431 0.164 Uiso 1 1 calc GR . . .
H57B H -0.170179 0.185628 0.526220 0.164 Uiso 1 1 calc GR . . .
H57C H -0.139196 0.268443 0.515140 0.164 Uiso 1 1 calc GR . . .
C46 C 0.3746(7) 0.7237(7) 0.8262(6) 0.103(5) Uani 1 1 d . U . .
H46A H 0.376829 0.682909 0.857439 0.154 Uiso 1 1 calc GR . . .
H46B H 0.398958 0.771119 0.850098 0.154 Uiso 1 1 calc GR . . .
H46C H 0.401586 0.706212 0.799927 0.154 Uiso 1 1 calc GR . . .
C58 C -0.1447(6) 0.1720(9) 0.4224(6) 0.091(5) Uani 1 1 d . . . .
H58A H -0.163028 0.224659 0.406801 0.136 Uiso 1 1 calc GR . . .
H58B H -0.187863 0.139918 0.420473 0.136 Uiso 1 1 calc GR . . .
H58C H -0.122042 0.148960 0.394641 0.136 Uiso 1 1 calc GR . . .
C55 C 0.3268(7) 0.6112(8) 0.5368(6) 0.104(4) Uani 1 1 d . U . .
H55A H 0.322271 0.557515 0.549544 0.156 Uiso 1 1 calc GR . . .
H55B H 0.367404 0.614134 0.521104 0.156 Uiso 1 1 calc GR . . .
H55C H 0.278086 0.627673 0.501925 0.156 Uiso 1 1 calc GR . . .
C56 C 0.4251(7) 0.6267(9) 0.6430(7) 0.106(4) Uani 1 1 d . . . .
H56A H 0.433502 0.643678 0.687201 0.159 Uiso 1 1 calc GR . . .
H56B H 0.466724 0.646117 0.632554 0.159 Uiso 1 1 calc GR . . .
H56C H 0.423993 0.569719 0.641109 0.159 Uiso 1 1 calc GR . . .
C48 C 0.2416(7) 0.7311(7) 0.8190(5) 0.091(3) Uani 1 1 d . U . .
H48A H 0.189401 0.749295 0.792224 0.137 Uiso 1 1 calc GR . . .
H48B H 0.263471 0.761589 0.859468 0.137 Uiso 1 1 calc GR . . .
H48C H 0.240108 0.675971 0.829725 0.137 Uiso 1 1 calc GR . . .
C59 C -0.0621(9) 0.0939(8) 0.5174(9) 0.122(6) Uani 1 1 d . U . .
H59A H -0.041750 0.066633 0.489707 0.183 Uiso 1 1 calc GR . . .
H59B H -0.106691 0.065725 0.517026 0.183 Uiso 1 1 calc GR . . .
H59C H -0.022453 0.096537 0.562381 0.183 Uiso 1 1 calc GR . . .
C28 C 0.7174(7) 0.2728(9) 0.7440(7) 0.097(4) Uani 1 1 d . U . .
H28 H 0.745154 0.258773 0.788575 0.116 Uiso 1 1 calc R . . .
C15 C -0.1152(3) 0.1923(4) 0.8614(3) 0.080(3) Uani 1 1 d . U . .
H15 H -0.123224 0.156230 0.827056 0.095 Uiso 1 1 calc R . . .
C11 C -0.0896(4) 0.2672(4) 0.8579(3) 0.059(2) Uani 1 1 d G U . .
C12 C -0.0778(5) 0.3199(4) 0.9082(4) 0.101(4) Uani 1 1 d G U . .
H12 H -0.060406 0.371050 0.905848 0.121 Uiso 1 1 calc R . . .
C13 C -0.0915(6) 0.2977(5) 0.9619(4) 0.135(5) Uani 1 1 d G U . .
H13 H -0.083471 0.333690 0.996300 0.163 Uiso 1 1 calc R . . .
N3 N -0.1170(6) 0.2228(6) 0.9654(4) 0.130(4) Uani 1 1 d G U . .
C14 C -0.1289(4) 0.1701(4) 0.9151(4) 0.106(4) Uani 1 1 d G U . .
H14 H -0.146290 0.118870 0.917510 0.127 Uiso 1 1 calc R . . .
C29 C 0.7117(7) 0.2800(10) 0.6413(7) 0.095(4) Uani 1 1 d . U . .
H29 H 0.733799 0.271558 0.611029 0.114 Uiso 1 1 calc R . . .
H8 H 0.0902(16) 0.566(3) 0.5003(13) 0.04(2) Uiso 1 1 d D . . .
C1AA C 0.1587(11) 0.4388(13) 0.1142(9) 0.138(2) Uani 1 1 d . U B 1
H1AA H 0.194834 0.438920 0.158689 0.166 Uiso 1 1 calc R . B 1
C4AA C 0.1862(12) 0.4593(12) 0.0649(9) 0.138(2) Uani 1 1 d . U B 1
H4AA H 0.238863 0.473071 0.080764 0.166 Uiso 1 1 calc R . B 1
C2AA C 0.0787(10) 0.4532(9) -0.0108(8) 0.138(2) Uani 1 1 d . U B 1
H2AA H 0.047384 0.456368 -0.056475 0.166 Uiso 1 1 calc DR . B 1
C3AA C 0.0416(11) 0.4395(9) 0.0353(8) 0.138(2) Uani 1 1 d . U B 1
H3AA H -0.012301 0.441423 0.022054 0.166 Uiso 1 1 calc DR . B 1
C0AA C 0.0968(9) 0.4225(11) 0.1035(6) 0.111(3) Uani 1 1 d . U B 1
N5AA N 0.1526(8) 0.4608(9) 0.0098(6) 0.123(3) Uani 1 1 d . U B 1

loop_
_atom_site_aniso_label
_atom_site_aniso_U_11
_atom_site_aniso_U_22
_atom_site_aniso_U_33
_atom_site_aniso_U_23
_atom_site_aniso_U_13
_atom_site_aniso_U_12
Ho1 0.01444(12) 0.01778(15) 0.01091(12) -0.00148(11) 0.00333(9) -0.00208(11)
Ho2 0.01588(12) 0.01593(14) 0.01123(12) -0.00087(11) 0.00356(9) 0.00054(11)
O1 0.0212(19) 0.016(2) 0.0119(18) -0.0009(17) 0.0098(14) -0.0052(17)
C16 0.022(3) 0.029(4) 0.018(3) -0.004(3) 0.000(3) 0.005(3)
O7 0.025(2) 0.016(2) 0.022(2) -0.005(2) 0.0025(18) 0.0072(19)
O3 0.0173(19) 0.022(2) 0.0118(19) -0.0029(18) 0.0058(15) 0.0025(17)
O8 0.0115(17) 0.013(2) 0.0099(17) 0.0001(16) 0.0057(14) -0.0008(16)
O2 0.0114(18) 0.020(2) 0.016(2) -0.0020(18) 0.0035(15) 0.0044(17)
O5 0.023(2) 0.027(3) 0.017(2) -0.0024(19) 0.0093(16) -0.0086(19)
N1 0.023(2) 0.013(3) 0.012(2) -0.004(2) 0.0067(18) 0.000(2)
N7 0.016(2) 0.026(3) 0.012(2) 0.004(2) 0.0043(18) 0.007(2)
O4 0.022(2) 0.023(2) 0.013(2) -0.0004(19) 0.0036(16) -0.0052(19)
C52 0.025(3) 0.026(4) 0.033(4) 0.007(3) 0.011(3) 0.001(3)
N5 0.017(3) 0.051(4) 0.042(3) 0.006(3) 0.011(2) 0.010(3)
C5 0.015(3) 0.015(3) 0.020(3) 0.008(3) 0.009(2) 0.006(2)
N4 0.019(2) 0.016(3) 0.015(2) 0.000(2) 0.0042(19) -0.001(2)
C6 0.008(2) 0.011(3) 0.015(3) 0.008(2) 0.002(2) 0.005(2)
O6 0.029(2) 0.016(2) 0.017(2) -0.0021(19) 0.0007(18) -0.0042(19)
C19 0.017(3) 0.026(4) 0.023(3) -0.002(3) 0.005(2) 0.001(3)
C20 0.010(3) 0.023(3) 0.014(3) 0.006(3) 0.001(2) 0.003(2)
C37 0.027(3) 0.036(4) 0.026(3) -0.014(3) 0.011(3) 0.009(3)
C61 0.036(4) 0.027(4) 0.022(4) 0.005(3) -0.002(3) -0.012(3)
C18 0.020(3) 0.040(4) 0.023(3) 0.005(3) 0.000(3) 0.008(3)
C9 0.026(3) 0.038(4) 0.025(3) 0.018(3) 0.015(2) 0.006(3)
C36 0.020(3) 0.025(4) 0.013(3) 0.000(3) 0.003(2) 0.009(3)
C23 0.021(3) 0.043(4) 0.024(3) -0.002(3) 0.014(2) 0.006(3)
C3 0.038(3) 0.042(5) 0.016(3) 0.006(3) 0.017(2) 0.000(3)
C21 0.022(3) 0.023(3) 0.010(3) 0.001(3) 0.009(2) 0.002(3)
C35 0.033(3) 0.024(4) 0.008(3) 0.005(3) 0.009(2) 0.014(3)
C4 0.022(3) 0.030(4) 0.011(3) 0.003(3) 0.007(2) 0.004(3)
C7 0.021(3) 0.023(3) 0.016(3) 0.011(3) 0.005(2) 0.004(3)
C8 0.022(3) 0.031(4) 0.029(3) 0.007(3) 0.012(2) -0.005(3)
C31 0.023(3) 0.031(4) 0.021(3) 0.002(3) 0.008(2) 0.003(3)
C2 0.042(4) 0.042(5) 0.015(3) -0.003(3) 0.010(3) -0.006(4)
C49 0.054(5) 0.025(4) 0.023(4) -0.009(3) 0.003(3) -0.016(4)
C63 0.038(4) 0.020(4) 0.016(3) -0.004(3) -0.005(3) 0.007(3)
C38 0.044(4) 0.047(5) 0.008(3) -0.006(3) 0.009(3) 0.003(4)
C32 0.029(3) 0.060(5) 0.041(4) 0.009(4) 0.030(2) -0.001(3)
C39 0.048(4) 0.050(5) 0.022(3) -0.001(3) 0.023(3) 0.014(4)
C50 0.020(3) 0.022(4) 0.020(3) -0.001(3) -0.003(3) -0.002(3)
N2 0.035(3) 0.067(5) 0.028(3) 0.016(3) 0.019(2) -0.009(3)
C1 0.022(3) 0.036(4) 0.013(3) -0.001(3) 0.007(2) -0.007(3)
N8 0.059(4) 0.082(6) 0.023(3) -0.006(4) 0.024(3) 0.004(4)
C22 0.017(3) 0.034(4) 0.017(3) 0.000(3) 0.003(2) 0.003(3)
C34 0.034(3) 0.032(4) 0.011(3) 0.008(3) 0.012(2) 0.011(3)
C17 0.028(4) 0.042(5) 0.025(4) -0.005(4) -0.005(3) 0.007(4)
C26 0.024(4) 0.068(6) 0.050(4) 0.017(4) 0.016(3) 0.015(4)
C25 0.020(3) 0.072(6) 0.054(5) 0.018(5) 0.013(3) 0.017(4)
C62 0.048(4) 0.018(4) 0.039(4) -0.009(3) 0.006(4) 0.001(3)
C33 0.036(3) 0.059(5) 0.026(3) 0.009(3) 0.025(2) 0.011(4)
C24 0.021(3) 0.035(4) 0.024(3) 0.002(3) 0.009(2) 0.006(3)
C51 0.025(3) 0.033(4) 0.034(4) -0.001(3) 0.008(3) -0.013(3)
C47 0.058(5) 0.034(5) 0.043(4) -0.013(4) 0.028(3) -0.010(4)
C60 0.046(4) 0.019(4) 0.041(4) 0.004(3) 0.008(3) -0.013(3)
C53 0.036(4) 0.041(5) 0.072(5) 0.002(4) 0.035(3) -0.009(4)
C27 0.043(4) 0.088(6) 0.066(5) 0.006(5) 0.014(4) 0.020(4)
C65 0.074(5) 0.052(5) 0.045(4) -0.012(4) 0.031(4) 0.031(4)
C64 0.051(4) 0.025(4) 0.034(4) -0.014(3) 0.007(3) 0.019(3)
C10 0.031(4) 0.068(6) 0.036(4) 0.032(4) 0.011(3) -0.001(4)
N6 0.059(5) 0.136(7) 0.108(6) -0.001(6) 0.037(4) 0.028(5)
C67 0.057(5) 0.059(6) 0.047(5) 0.003(5) 0.017(4) 0.031(4)
C66 0.074(7) 0.057(6) 0.094(7) -0.046(5) 0.027(5) 0.012(5)
C30 0.053(4) 0.113(7) 0.076(5) 0.007(5) 0.040(4) 0.020(5)
C54 0.125(7) 0.090(8) 0.096(6) -0.024(6) 0.086(4) -0.064(6)
C40 0.124(8) 0.093(9) 0.043(5) -0.022(5) 0.050(5) -0.038(7)
C57 0.121(7) 0.119(9) 0.127(8) -0.058(7) 0.090(5) -0.092(6)
C46 0.101(8) 0.074(7) 0.062(7) -0.039(6) -0.038(6) 0.031(6)
C58 0.044(6) 0.135(12) 0.067(8) -0.004(8) -0.005(5) -0.037(7)
C55 0.114(6) 0.125(9) 0.123(6) -0.055(7) 0.100(4) -0.072(6)
C56 0.089(6) 0.102(10) 0.169(10) 0.039(9) 0.096(5) 0.013(7)
C48 0.160(8) 0.078(7) 0.062(5) -0.046(5) 0.072(5) -0.072(6)
C59 0.093(9) 0.078(8) 0.176(12) 0.052(8) 0.036(8) -0.011(7)
C28 0.074(6) 0.118(8) 0.092(7) -0.001(6) 0.028(5) 0.027(6)
C15 0.073(5) 0.093(6) 0.087(5) 0.040(5) 0.048(4) -0.001(5)
C11 0.033(4) 0.082(6) 0.064(4) 0.029(4) 0.022(3) -0.010(4)
C12 0.107(6) 0.123(7) 0.092(5) 0.008(5) 0.059(4) -0.037(6)
C13 0.150(7) 0.168(9) 0.114(6) 0.017(6) 0.081(5) -0.025(7)
N3 0.127(6) 0.155(8) 0.126(6) 0.044(6) 0.069(5) -0.018(6)
C14 0.097(6) 0.116(7) 0.121(7) 0.047(6) 0.062(5) -0.010(6)
C29 0.072(5) 0.133(8) 0.103(6) 0.006(6) 0.059(4) 0.020(5)
C1AA 0.150(3) 0.167(3) 0.110(3) 0.006(3) 0.066(2) -0.009(3)
C4AA 0.150(3) 0.167(3) 0.110(3) 0.006(3) 0.066(2) -0.009(3)
C2AA 0.150(3) 0.167(3) 0.110(3) 0.006(3) 0.066(2) -0.009(3)
C3AA 0.150(3) 0.167(3) 0.110(3) 0.006(3) 0.066(2) -0.009(3)
C0AA 0.142(5) 0.154(6) 0.072(4) 0.009(5) 0.079(4) -0.013(5)
N5AA 0.137(4) 0.167(5) 0.094(4) -0.001(4) 0.076(3) 0.001(4)

loop_
_atom_type_symbol
_atom_type_description
_atom_type_scat_dispersion_real
_atom_type_scat_dispersion_imag
_atom_type_scat_source
C C 0.0033 0.0016 'International Tables Vol C Tables 4.2.6.8 and 6.1.1.4'
H H 0.0000 0.0000 'International Tables Vol C Tables 4.2.6.8 and 6.1.1.4'
Ho Ho -0.2175 4.6783 'International Tables Vol C Tables 4.2.6.8 and 6.1.1.4'
N N 0.0061 0.0033 'International Tables Vol C Tables 4.2.6.8 and 6.1.1.4'
O O 0.0106 0.0060 'International Tables Vol C Tables 4.2.6.8 and 6.1.1.4'

loop_
_geom_angle_atom_site_label_1
_geom_angle_atom_site_label_2
_geom_angle_atom_site_label_3
_geom_angle
_geom_angle_site_symmetry_1
_geom_angle_site_symmetry_3
Ho2 Ho1 Ho2 61.681(9) . 3_566
O1 Ho1 Ho2 41.21(10) . .
O1 Ho1 Ho2 68.02(10) . 3_566
O1 Ho1 O3 78.61(15) . 3_566
O1 Ho1 N1 65.80(15) . .
O1 Ho1 N4 105.94(15) . .
O3 Ho1 Ho2 92.62(10) 3_566 .
O3 Ho1 Ho2 35.89(10) 3_566 3_566
O3 Ho1 N1 82.97(15) 3_566 .
O3 Ho1 N4 158.26(15) 3_566 .
O8 Ho1 Ho2 33.85(10) . 3_566
O8 Ho1 Ho2 41.69(10) . .
O8 Ho1 O1 71.48(14) . .
O8 Ho1 O3 69.41(14) . 3_566
O8 Ho1 O2 70.41(14) . .
O8 Ho1 N1 132.73(15) . .
O8 Ho1 N4 132.32(15) . .
O2 Ho1 Ho2 41.33(9) . .
O2 Ho1 Ho2 100.18(9) . 3_566
O2 Ho1 O1 67.71(15) . .
O2 Ho1 O3 133.78(13) . 3_566
O2 Ho1 N1 109.14(16) . .
O2 Ho1 N4 65.38(15) . .
O5 Ho1 Ho2 102.25(10) . 3_566
O5 Ho1 Ho2 102.39(11) . .
O5 Ho1 O1 143.29(15) . .
O5 Ho1 O3 115.00(16) . 3_566
O5 Ho1 O8 81.56(14) . .
O5 Ho1 O2 80.18(16) . .
O5 Ho1 N1 145.70(15) . .
O5 Ho1 N4 74.37(16) . .
N1 Ho1 Ho2 105.80(11) . .
N1 Ho1 Ho2 108.09(11) . 3_566
N1 Ho1 N4 79.84(17) . .
O4 Ho1 Ho2 174.98(11) . .
O4 Ho1 Ho2 115.27(11) . 3_566
O4 Ho1 O1 142.64(15) . .
O4 Ho1 O3 85.88(15) . 3_566
O4 Ho1 O8 133.51(15) . .
O4 Ho1 O2 139.54(15) . .
O4 Ho1 O5 74.01(16) . .
O4 Ho1 N1 78.79(16) . .
O4 Ho1 N4 77.83(16) . .
N4 Ho1 Ho2 104.77(12) . .
N4 Ho1 Ho2 165.44(12) . 3_566
Ho1 Ho2 Ho1 118.320(9) . 3_566
Ho1 Ho2 Ho2 62.738(9) . 3_566
Ho2 Ho2 Ho1 55.582(8) 3_566 3_566
O1 Ho2 Ho1 109.88(10) . 3_566
O1 Ho2 Ho1 41.12(10) . .
O1 Ho2 Ho2 68.74(10) . 3_566
O1 Ho2 O8 69.94(14) . .
O1 Ho2 O2 67.09(14) . .
O1 Ho2 N7 138.04(16) . .
O7 Ho2 Ho1 122.83(11) . .
O7 Ho2 Ho1 117.91(10) . 3_566
O7 Ho2 Ho2 168.72(12) . 3_566
O7 Ho2 O1 122.23(15) . .
O7 Ho2 O3 83.99(15) . .
O7 Ho2 O8 143.16(15) . 3_566
O7 Ho2 O8 141.63(15) . .
O7 Ho2 O2 82.94(15) . .
O7 Ho2 N7 75.99(18) . .
O7 Ho2 O6 72.59(17) . .
O3 Ho2 Ho1 144.73(11) . .
O3 Ho2 Ho1 36.27(10) . 3_566
O3 Ho2 Ho2 87.19(10) . 3_566
O3 Ho2 O1 145.15(14) . .
O3 Ho2 O8 104.85(14) . .
O3 Ho2 O2 144.96(15) . .
O3 Ho2 N7 65.43(15) . .
O8 Ho2 Ho1 33.82(9) 3_566 3_566
O8 Ho2 Ho1 84.54(8) . 3_566
O8 Ho2 Ho1 39.89(9) . .
O8 Ho2 Ho1 92.39(10) 3_566 .
O8 Ho2 Ho2 35.40(9) . 3_566
O8 Ho2 Ho2 36.88(10) 3_566 3_566
O8 Ho2 O1 76.06(14) 3_566 .
O8 Ho2 O3 69.76(14) 3_566 .
O8 Ho2 O8 72.28(15) 3_566 .
O8 Ho2 O2 132.99(14) 3_566 .
O8 Ho2 N7 74.34(16) . .
O8 Ho2 N7 113.13(15) 3_566 .
O8 Ho2 O6 78.27(15) 3_566 .
O2 Ho2 Ho1 40.60(10) . .
O2 Ho2 Ho1 152.30(10) . 3_566
O2 Ho2 Ho2 100.52(10) . 3_566
O2 Ho2 O8 68.39(13) . .
O2 Ho2 N7 79.88(15) . .
N7 Ho2 Ho1 87.49(11) . 3_566
N7 Ho2 Ho1 96.92(12) . .
N7 Ho2 Ho2 93.94(12) . 3_566
O6 Ho2 Ho1 81.33(10) . 3_566
O6 Ho2 Ho1 125.51(11) . .
O6 Ho2 Ho2 113.09(12) . 3_566
O6 Ho2 O1 85.04(15) . .
O6 Ho2 O3 81.68(15) . .
O6 Ho2 O8 144.96(16) . .
O6 Ho2 O2 124.39(15) . .
O6 Ho2 N7 136.33(17) . .
Ho1 O1 Ho2 97.67(15) . .
C6 O1 Ho1 119.8(4) . .
C6 O1 Ho2 142.5(4) . .
N4 C16 C17 123.9(7) . .
C63 O7 Ho2 134.5(5) . .
Ho2 O3 Ho1 107.84(17) . 3_566
C36 O3 Ho1 123.0(4) . 3_566
C36 O3 Ho2 118.2(3) . .
Ho1 O8 Ho2 112.33(17) . 3_566
Ho1 O8 Ho2 98.41(14) . .
Ho2 O8 Ho2 107.72(15) 3_566 .
Ho1 O2 Ho2 98.06(14) . .
C21 O2 Ho1 120.2(4) . .
C21 O2 Ho2 141.7(4) . .
C52 O5 Ho1 132.4(5) . .
C5 N1 Ho1 114.9(4) . .
C1 N1 Ho1 126.6(5) . .
C1 N1 C5 117.9(6) . .
C35 N7 Ho2 113.8(4) . .
C31 N7 Ho2 126.8(4) . .
C31 N7 C35 118.6(6) . .
C50 O4 Ho1 134.2(5) . .
O5 C52 C51 124.3(7) . .
O5 C52 C53 118.0(7) . .
C51 C52 C53 117.7(7) . .
C25 N5 C24 120.1(7) . .
N1 C5 C6 116.8(6) . .
N1 C5 C4 121.5(6) . .
C4 C5 C6 121.7(6) . .
C16 N4 Ho1 128.2(5) . .
C16 N4 C20 117.3(5) . .
C20 N4 Ho1 113.2(3) . .
O1 C6 C5 119.8(5) . .
O1 C6 C7 122.6(6) . .
C7 C6 C5 117.6(6) . .
C61 O6 Ho2 132.5(5) . .
C18 C19 C20 117.1(7) . .
C18 C19 C24 123.6(6) . .
C24 C19 C20 119.3(6) . .
N4 C20 C19 122.3(5) . .
N4 C20 C21 116.6(5) . .
C21 C20 C19 121.1(6) . .
C36 C37 C38 119.6(7) . .
O6 C61 C62 124.7(7) . .
O6 C61 C60 116.8(8) . .
C62 C61 C60 118.5(7) . .
C17 C18 C19 120.0(7) . .
C8 C9 C4 118.5(6) . .
C8 C9 N2 125.4(7) . .
N2 C9 C4 116.1(6) . .
O3 C36 C37 123.6(6) . .
O3 C36 C35 119.0(6) . .
C37 C36 C35 117.5(7) . .
C24 C23 C22 122.0(7) . .
C2 C3 C4 119.1(7) . .
O2 C21 C20 120.0(6) . .
O2 C21 C22 122.5(5) . .
C22 C21 C20 117.6(6) . .
N7 C35 C36 117.1(6) . .
N7 C35 C34 121.1(6) . .
C36 C35 C34 121.8(6) . .
C5 C4 C9 119.3(6) . .
C5 C4 C3 118.4(6) . .
C3 C4 C9 122.4(6) . .
C6 C7 C8 120.7(6) . .
C9 C8 C7 122.2(6) . .
N7 C31 C32 123.3(7) . .
C3 C2 C1 119.1(6) . .
C50 C49 C46 109.9(8) . .
C47 C49 C50 109.0(6) . .
C47 C49 C46 108.5(8) . .
C47 C49 C48 107.0(8) . .
C48 C49 C50 112.9(7) . .
C48 C49 C46 109.4(9) . .
O7 C63 C62 123.3(7) . .
O7 C63 C64 115.9(7) . .
C62 C63 C64 120.8(7) . .
C39 C38 C37 123.5(7) . .
C33 C32 C31 118.6(7) . .
C38 C39 N8 125.4(7) . .
C38 C39 C34 118.4(7) . .
N8 C39 C34 116.0(7) . .
O4 C50 C49 117.7(7) . .
O4 C50 C51 124.1(6) . .
C51 C50 C49 118.2(7) . .
C10 N2 C9 121.2(8) . .
N1 C1 C2 124.0(7) . .
C40 N8 C39 124.6(10) . .
C23 C22 C21 121.2(6) . .
C35 C34 C39 118.7(7) . .
C33 C34 C35 117.9(6) . .
C33 C34 C39 123.4(7) . .
C18 C17 C16 119.3(7) . .
C27 C26 C25 119.3(9) . .
C27 C26 C30 119.1(9) . .
C30 C26 C25 121.2(8) . .
N5 C25 C26 122.4(8) . .
C63 C62 C61 125.4(7) . .
C32 C33 C34 120.4(7) . .
N5 C24 C19 117.7(6) . .
C23 C24 N5 123.5(7) . .
C23 C24 C19 118.8(6) . .
C50 C51 C52 126.1(7) . .
C57 C60 C61 110.8(7) . .
C58 C60 C61 109.0(8) . .
C58 C60 C57 106.5(9) . .
C58 C60 C59 109.5(10) . .
C59 C60 C61 112.1(9) . .
C59 C60 C57 108.9(11) . .
C52 C53 C56 105.4(8) . .
C54 C53 C52 113.1(8) . .
C54 C53 C56 102.5(8) . .
C55 C53 C52 112.6(8) . .
C55 C53 C54 117.8(10) . .
C55 C53 C56 103.4(10) . .
C26 C27 C28 117.7(11) . .
C65 C64 C63 108.6(6) . .
C65 C64 C67 109.4(8) . .
C67 C64 C63 106.8(7) . .
C66 C64 C63 113.2(8) . .
C66 C64 C65 107.9(8) . .
C66 C64 C67 110.9(8) . .
N2 C10 C11 120.4(9) . .
C29 N6 C28 115.8(11) . .
C26 C30 C29 119.0(11) . .
N8 C40 C0AA 124.6(13) . .
N6 C28 C27 123.7(13) . .
C11 C15 C14 120.0 . .
C15 C11 C10 120.2(6) . .
C12 C11 C10 119.7(6) . .
C12 C11 C15 120.0 . .
C11 C12 C13 120.0 . .
C12 C13 N3 120.0 . .
C14 N3 C13 120.0 . .
N3 C14 C15 120.0 . .
N6 C29 C30 124.3(12) . .
C0AA C1AA C4AA 124.9(18) . .
N5AA C4AA C1AA 128(2) . .
N5AA C2AA C3AA 121.9(16) . .
C0AA C3AA C2AA 113.8(15) . .
C40 C0AA C3AA 118.3(14) . .
C1AA C0AA C40 126.8(15) . .
C1AA C0AA C3AA 113.8(16) . .
C4AA N5AA C2AA 115.4(17) . .

loop_
_geom_bond_atom_site_label_1
_geom_bond_atom_site_label_2
_geom_bond_distance
_geom_bond_site_symmetry_2
Ho1 Ho2 3.9164(4) 3_566
Ho1 Ho2 3.6345(4) .
Ho1 O1 2.412(4) .
Ho1 O3 2.434(4) 3_566
Ho1 O8 2.356(4) .
Ho1 O2 2.389(4) .
Ho1 O5 2.347(5) .
Ho1 N1 2.555(5) .
Ho1 O4 2.329(4) .
Ho1 N4 2.599(5) .
Ho2 Ho2 3.8785(6) 3_566
Ho2 O1 2.416(4) .
Ho2 O7 2.315(5) .
Ho2 O3 2.412(4) .
Ho2 O8 2.444(4) .
Ho2 O8 2.358(4) 3_566
Ho2 O2 2.424(4) .
Ho2 N7 2.561(6) .
Ho2 O6 2.363(5) .
O1 C6 1.330(8) .
C16 N4 1.314(8) .
C16 C17 1.410(10) .
O7 C63 1.276(9) .
O3 C36 1.327(8) .
O2 C21 1.326(7) .
O5 C52 1.272(8) .
N1 C5 1.381(8) .
N1 C1 1.316(8) .
N7 C35 1.373(8) .
N7 C31 1.321(9) .
O4 C50 1.276(8) .
C52 C51 1.396(11) .
C52 C53 1.525(12) .
N5 C25 1.265(12) .
N5 C24 1.405(9) .
C5 C6 1.415(9) .
C5 C4 1.408(9) .
N4 C20 1.376(9) .
C6 C7 1.387(9) .
O6 C61 1.253(9) .
C19 C20 1.426(9) .
C19 C18 1.408(10) .
C19 C24 1.413(10) .
C20 C21 1.420(8) .
C37 C36 1.388(9) .
C37 C38 1.416(11) .
C61 C62 1.404(12) .
C61 C60 1.534(11) .
C18 C17 1.346(12) .
C9 C4 1.424(10) .
C9 C8 1.368(10) .
C9 N2 1.420(9) .
C36 C35 1.417(10) .
C23 C22 1.397(9) .
C23 C24 1.383(9) .
C3 C4 1.411(9) .
C3 C2 1.366(11) .
C21 C22 1.397(10) .
C35 C34 1.418(10) .
C7 C8 1.411(10) .
C31 C32 1.405(10) .
C2 C1 1.397(10) .
C49 C50 1.529(10) .
C49 C47 1.495(12) .
C49 C46 1.533(14) .
C49 C48 1.518(15) .
C63 C62 1.379(12) .
C63 C64 1.544(11) .
C38 C39 1.348(12) .
C32 C33 1.359(11) .
C39 N8 1.418(11) .
C39 C34 1.424(10) .
C50 C51 1.394(11) .
N2 C10 1.241(12) .
N8 C40 1.179(12) .
C34 C33 1.399(11) .
C26 C25 1.471(10) .
C26 C27 1.369(14) .
C26 C30 1.371(14) .
C60 C57 1.531(16) .
C60 C58 1.493(13) .
C60 C59 1.522(15) .
C53 C54 1.490(14) .
C53 C55 1.406(15) .
C53 C56 1.598(15) .
C27 C28 1.387(16) .
C65 C64 1.526(14) .
C64 C67 1.529(11) .
C64 C66 1.508(13) .
C10 C11 1.482(10) .
N6 C28 1.379(18) .
N6 C29 1.293(16) .
C30 C29 1.393(15) .
C40 C0AA 1.468(17) .
C15 C11 1.3900 .
C15 C14 1.3900 .
C11 C12 1.3900 .
C12 C13 1.3900 .
C13 N3 1.3900 .
N3 C14 1.3900 .
C1AA C4AA 1.45(3) .
C1AA C0AA 1.14(2) .
C4AA N5AA 1.13(2) .
C2AA C3AA 1.50(3) .
C2AA N5AA 1.30(2) .
C3AA C0AA 1.48(2) .

loop_
_platon_squeeze_void_nr
_platon_squeeze_void_average_x
_platon_squeeze_void_average_y
_platon_squeeze_void_average_z
_platon_squeeze_void_volume
_platon_squeeze_void_count_electrons
_platon_squeeze_void_content
1 0.000 0.000 0.000 344 17 ' '
2 0.143 0.031 0.585 21 1 ' '
3 0.857 -0.031 0.415 21 1 ' '
4 0.500 0.500 0.500 344 17 ' '
5 0.643 0.469 0.085 21 1 ' '
6 0.357 0.531 0.914 21 1 ' '
